data_4333671
loop_
_publ_author_name
'Zhe Li'
'Ahmed Dellali'
'Jahangir Malik'
'Majid Motevalli'
'Roger M. Nix'
'Toyin Olukoya'
'Yu Peng'
'Huanqing Ye'
'William P. Gillin'
'Ignacio Hern\'andez'
'Peter B. Wyatt'

_publ_section_title
;
 Luminescent Zinc(II) Complexes of Fluorinated Benzothiazol-2-yl
 Substituted Phenoxide and Enolate Ligands
;
_journal_name_full 'Inorganic Chemistry'
_journal_page_first 1379
_journal_page_last 1387
_journal_paper_doi 10.1021/ic302063u
_journal_volume 52
_journal_year 2013
_chemical_formula_moiety 'C20 H2 F14 N2 O2 S2 Zn1'
_chemical_formula_sum 'C20 H2 F14 N2 O2 S2 Zn'
_chemical_formula_weight 697.73
_chemical_name_systematic
;
 ?
;
_space_group_IT_number 14
_symmetry_cell_setting monoclinic
_symmetry_Int_Tables_number 14
_symmetry_space_group_name_Hall '-P 2yn'
_symmetry_space_group_name_H-M 'P 1 21/n 1'
_atom_sites_solution_hydrogens geom
_atom_sites_solution_primary direct
_atom_sites_solution_secondary difmap
_audit_creation_method SHELXL-97
_cell_angle_alpha 90.00
_cell_angle_beta 103.523(9)
_cell_angle_gamma 90.00
_cell_formula_units_Z 4
_cell_length_a 10.6956(14)
_cell_length_b 11.254(2)
_cell_length_c 19.077(3)
_cell_measurement_reflns_used 66367
_cell_measurement_temperature 120(2)
_cell_measurement_theta_max 26.02
_cell_measurement_theta_min 2.91
_cell_volume 2232.6(6)
_computing_cell_refinement 'DENZO (Otwinowski & Minor, 1997) & COLLECT (Hooft, R.W.W., 1998)'
_computing_data_collection 'COLLECT (Hooft, R.W.W., 1998)'
_computing_data_reduction 'DENZO (Otwinowski & Minor, 1997) & COLLECT (Hooft, R.W.W., 1998)'
_computing_molecular_graphics 'Ortep-3 for Windows (Farrugia, 1997)'
_computing_publication_material 'WinGX publication routines (Farrugia, 1999)'
_computing_structure_refinement 'SHELXL-97 (Sheldrick, 2008)'
_computing_structure_solution 'DIRDIF08 (Beurskens et al, 2008)'
_diffrn_ambient_temperature 120(2)
_diffrn_detector_area_resol_mean 9.091
_diffrn_measured_fraction_theta_full 0.987
_diffrn_measured_fraction_theta_max 0.987
_diffrn_measurement_device_type 'Bruker-Nonius Roper CCD camera on \k-goniostat'
_diffrn_measurement_method '\f & \w scans'
_diffrn_radiation_monochromator graphite
_diffrn_radiation_source 'Bruker-Nonius FR591 rotating anode'
_diffrn_radiation_type MoK\a
_diffrn_radiation_wavelength 0.71073
_diffrn_reflns_av_R_equivalents 0.1296
_diffrn_reflns_av_sigmaI/netI 0.1106
_diffrn_reflns_limit_h_max 13
_diffrn_reflns_limit_h_min -13
_diffrn_reflns_limit_k_max 11
_diffrn_reflns_limit_k_min -13
_diffrn_reflns_limit_l_max 23
_diffrn_reflns_limit_l_min -23
_diffrn_reflns_number 20098
_diffrn_reflns_theta_full 26.08
_diffrn_reflns_theta_max 26.08
_diffrn_reflns_theta_min 3.15
_exptl_absorpt_coefficient_mu 1.430
_exptl_absorpt_correction_T_max 0.9720
_exptl_absorpt_correction_T_min 0.6903
_exptl_absorpt_correction_type multi-scan
_exptl_absorpt_process_details 'SADABS 2007/2 (Sheldrick, G.M., 2007)'
_exptl_crystal_colour colourless
_exptl_crystal_density_diffrn 2.076
_exptl_crystal_description plate
_exptl_crystal_F_000 1360
_exptl_crystal_size_max 0.28
_exptl_crystal_size_mid 0.14
_exptl_crystal_size_min 0.02
_refine_diff_density_max 0.540
_refine_diff_density_min -0.581
_refine_diff_density_rms 0.113
_refine_ls_extinction_method none
_refine_ls_goodness_of_fit_ref 1.017
_refine_ls_hydrogen_treatment mixed
_refine_ls_matrix_type full
_refine_ls_number_parameters 378
_refine_ls_number_reflns 4365
_refine_ls_number_restraints 0
_refine_ls_restrained_S_all 1.017
_refine_ls_R_factor_all 0.1312
_refine_ls_R_factor_gt 0.0780
_refine_ls_shift/su_max 0.000
_refine_ls_shift/su_mean 0.000
_refine_ls_structure_factor_coef Fsqd
_refine_ls_weighting_details 'calc w=1/[\s^2^(Fo^2^)+(0.0717P)^2^+8.5373P] where P=(Fo^2^+2Fc^2^)/3'
_refine_ls_weighting_scheme calc
_refine_ls_wR_factor_gt 0.1609
_refine_ls_wR_factor_ref 0.1853
_reflns_number_gt 2874
_reflns_number_total 4365
_reflns_threshold_expression >2\s(I)
_cod_data_source_file ic302063u_si_001_3.cif
_cod_data_source_block CCDC_873936
_cod_database_code 4333671

loop_
_symmetry_equiv_pos_as_xyz
'x, y, z'
'-x+1/2, y+1/2, -z+1/2'
'-x, -y, -z'
'x-1/2, -y-1/2, z-1/2'

loop_
_atom_site_label
_atom_site_type_symbol
_atom_site_fract_x
_atom_site_fract_y
_atom_site_fract_z
_atom_site_U_iso_or_equiv
_atom_site_adp_type
_atom_site_occupancy
_atom_site_symmetry_multiplicity
_atom_site_calc_flag
C1 C 0.8185(7) 0.4677(6) -0.0456(4) 0.0308(16) Uani 1 1 d
C2 C 0.8816(7) 0.4616(7) -0.1026(4) 0.0312(16) Uani 1 1 d
C3 C 0.9568(7) 0.3673(6) -0.1141(4) 0.0308(16) Uani 1 1 d
C4 C 1.0135(7) 0.3664(7) -0.1795(4) 0.0364(18) Uani 1 1 d
C5 C 0.6835(7) 0.5301(6) 0.0363(4) 0.0334(17) Uani 1 1 d
C6 C 0.7536(7) 0.4253(7) 0.0556(4) 0.0365(18) Uani 1 1 d
C7 C 0.7432(7) 0.3643(7) 0.1179(4) 0.0367(18) Uani 1 1 d
C8 C 0.6662(7) 0.4089(7) 0.1584(4) 0.0376(18) Uani 1 1 d
C9 C 0.5960(7) 0.5114(7) 0.1389(4) 0.0372(18) Uani 1 1 d
C10 C 0.6030(7) 0.5709(7) 0.0780(5) 0.0399(19) Uani 1 1 d
C11 C 0.8478(7) 0.0028(7) 0.0515(4) 0.0325(17) Uani 1 1 d
C12 C 0.9608(8) 0.0066(8) 0.1093(4) 0.0355(19) Uani 1 1 d
C13 C 1.0477(7) 0.0931(7) 0.1241(4) 0.0338(17) Uani 1 1 d
C14 C 1.1583(7) 0.0848(8) 0.1902(4) 0.042(2) Uani 1 1 d
C15 C 0.6432(7) -0.0479(6) -0.0321(4) 0.0289(16) Uani 1 1 d
C16 C 0.6958(6) 0.0624(6) -0.0453(4) 0.0284(16) Uani 1 1 d
C17 C 0.6310(7) 0.1339(6) -0.1018(4) 0.0319(16) Uani 1 1 d
C18 C 0.5168(6) 0.0958(6) -0.1438(4) 0.0314(16) Uani 1 1 d
C19 C 0.4641(7) -0.0126(7) -0.1317(4) 0.0332(17) Uani 1 1 d
C20 C 0.5280(7) -0.0849(6) -0.0764(4) 0.0331(17) Uani 1 1 d
N1 N 0.8287(5) 0.3916(5) 0.0080(3) 0.0273(13) Uani 1 1 d
N2 N 0.8120(5) 0.0895(5) 0.0031(3) 0.0297(13) Uani 1 1 d
O1 O 0.9875(5) 0.2723(5) -0.0760(3) 0.0376(12) Uani 1 1 d
O2 O 1.0525(5) 0.1903(5) 0.0889(3) 0.0371(12) Uani 1 1 d
F1 F 0.9993(4) 0.4693(4) -0.2153(2) 0.0464(12) Uani 1 1 d
F2 F 0.9590(4) 0.2825(4) -0.2263(2) 0.0433(11) Uani 1 1 d
F3 F 1.1392(4) 0.3414(4) -0.1622(2) 0.0464(12) Uani 1 1 d
F4 F 0.8109(4) 0.2637(4) 0.1373(2) 0.0406(10) Uani 1 1 d
F5 F 0.6561(4) 0.3512(4) 0.2197(2) 0.0497(12) Uani 1 1 d
F6 F 0.5200(4) 0.5525(4) 0.1816(3) 0.0523(13) Uani 1 1 d
F7 F 0.5347(4) 0.6708(4) 0.0595(2) 0.0475(12) Uani 1 1 d
F8 F 1.1645(5) -0.0192(5) 0.2237(3) 0.0625(15) Uani 1 1 d
F9 F 1.1497(4) 0.1676(4) 0.2387(2) 0.0488(12) Uani 1 1 d
F10 F 1.2699(4) 0.1019(5) 0.1721(2) 0.0527(13) Uani 1 1 d
F11 F 0.6824(4) 0.2386(4) -0.1144(2) 0.0376(10) Uani 1 1 d
F12 F 0.4522(4) 0.1651(4) -0.1972(2) 0.0427(11) Uani 1 1 d
F13 F 0.3520(4) -0.0465(4) -0.1736(2) 0.0408(11) Uani 1 1 d
F14 F 0.4784(4) -0.1903(4) -0.0652(2) 0.0435(11) Uani 1 1 d
S1 S 0.71623(19) 0.58690(17) -0.04179(11) 0.0375(5) Uani 1 1 d
S2 S 0.74430(18) -0.11762(17) 0.04013(10) 0.0338(5) Uani 1 1 d
Zn1 Zn 0.91959(8) 0.23620(7) 0.00712(5) 0.0322(3) Uani 1 1 d
H2 H 0.865(7) 0.534(7) -0.129(4) 0.03(2) Uiso 1 1 d
H12 H 0.955(7) -0.044(6) 0.132(4) 0.02(2) Uiso 1 1 d

loop_
_atom_site_aniso_label
_atom_site_aniso_U_11
_atom_site_aniso_U_22
_atom_site_aniso_U_33
_atom_site_aniso_U_23
_atom_site_aniso_U_13
_atom_site_aniso_U_12
C1 0.031(4) 0.024(4) 0.037(4) -0.005(3) 0.006(3) -0.006(3)
C2 0.034(4) 0.023(4) 0.036(4) -0.003(3) 0.007(3) -0.005(3)
C3 0.028(4) 0.028(4) 0.034(4) -0.001(3) 0.003(3) -0.001(3)
C4 0.036(4) 0.033(4) 0.040(4) 0.002(4) 0.008(3) 0.005(3)
C5 0.033(4) 0.026(4) 0.041(4) -0.003(3) 0.009(3) -0.003(3)
C6 0.034(4) 0.034(4) 0.043(5) -0.002(4) 0.011(3) -0.009(3)
C7 0.040(4) 0.030(4) 0.040(4) -0.001(3) 0.010(4) -0.001(3)
C8 0.047(5) 0.031(4) 0.039(4) 0.008(3) 0.017(4) -0.010(4)
C9 0.040(4) 0.030(4) 0.045(5) -0.004(4) 0.018(4) 0.000(3)
C10 0.040(4) 0.026(4) 0.056(5) -0.006(4) 0.016(4) 0.000(4)
C11 0.033(4) 0.032(4) 0.033(4) 0.000(3) 0.010(3) 0.015(3)
C12 0.038(5) 0.029(4) 0.037(5) 0.004(4) 0.003(4) 0.005(4)
C13 0.030(4) 0.034(4) 0.037(4) 0.001(3) 0.008(3) -0.001(3)
C14 0.033(4) 0.044(5) 0.047(5) 0.000(4) 0.005(4) 0.009(4)
C15 0.033(4) 0.029(4) 0.026(4) 0.002(3) 0.008(3) -0.002(3)
C16 0.022(3) 0.029(4) 0.036(4) -0.002(3) 0.009(3) -0.003(3)
C17 0.035(4) 0.022(4) 0.038(4) -0.002(3) 0.008(3) -0.005(3)
C18 0.025(4) 0.031(4) 0.036(4) 0.006(3) 0.004(3) 0.004(3)
C19 0.034(4) 0.030(4) 0.037(4) -0.008(3) 0.011(3) -0.005(3)
C20 0.035(4) 0.023(4) 0.044(4) -0.004(3) 0.015(3) -0.001(3)
N1 0.026(3) 0.022(3) 0.033(3) -0.006(3) 0.004(2) -0.002(2)
N2 0.032(3) 0.020(3) 0.036(3) -0.005(3) 0.006(3) -0.003(3)
O1 0.038(3) 0.037(3) 0.039(3) 0.004(2) 0.011(2) 0.005(2)
O2 0.032(3) 0.037(3) 0.041(3) -0.002(2) 0.005(2) -0.002(2)
F1 0.061(3) 0.041(3) 0.040(3) 0.008(2) 0.020(2) 0.004(2)
F2 0.042(3) 0.046(3) 0.041(2) -0.011(2) 0.008(2) -0.001(2)
F3 0.030(2) 0.068(3) 0.041(3) 0.001(2) 0.0081(19) 0.007(2)
F4 0.047(3) 0.033(2) 0.044(3) 0.003(2) 0.016(2) 0.005(2)
F5 0.059(3) 0.049(3) 0.048(3) -0.001(2) 0.025(2) -0.005(2)
F6 0.052(3) 0.048(3) 0.067(3) -0.006(2) 0.036(3) 0.001(2)
F7 0.052(3) 0.039(3) 0.057(3) 0.001(2) 0.024(2) 0.012(2)
F8 0.062(3) 0.049(3) 0.060(3) 0.013(3) -0.017(3) 0.001(3)
F9 0.050(3) 0.056(3) 0.040(3) -0.013(2) 0.009(2) 0.003(2)
F10 0.032(2) 0.078(4) 0.046(3) -0.012(3) 0.005(2) 0.012(2)
F11 0.041(2) 0.028(2) 0.041(2) 0.0069(19) 0.0040(18) -0.0045(19)
F12 0.047(3) 0.038(3) 0.038(2) 0.001(2) -0.001(2) 0.003(2)
F13 0.034(2) 0.044(3) 0.042(3) -0.006(2) 0.0037(19) -0.007(2)
F14 0.039(2) 0.036(3) 0.054(3) 0.001(2) 0.009(2) -0.014(2)
S1 0.0429(11) 0.0278(10) 0.0435(11) 0.0005(8) 0.0133(9) 0.0029(9)
S2 0.0355(10) 0.0282(10) 0.0370(10) 0.0021(8) 0.0072(8) -0.0001(8)
Zn1 0.0320(5) 0.0271(5) 0.0371(5) 0.0009(4) 0.0072(3) -0.0004(4)

loop_
_atom_type_symbol
_atom_type_description
_atom_type_scat_dispersion_real
_atom_type_scat_dispersion_imag
_atom_type_scat_source
C C 0.0033 0.0016 'International Tables Vol C Tables 4.2.6.8 and 6.1.1.4'
H H 0.0000 0.0000 'International Tables Vol C Tables 4.2.6.8 and 6.1.1.4'
N N 0.0061 0.0033 'International Tables Vol C Tables 4.2.6.8 and 6.1.1.4'
O O 0.0106 0.0060 'International Tables Vol C Tables 4.2.6.8 and 6.1.1.4'
F F 0.0171 0.0103 'International Tables Vol C Tables 4.2.6.8 and 6.1.1.4'
S S 0.1246 0.1234 'International Tables Vol C Tables 4.2.6.8 and 6.1.1.4'
Zn Zn 0.2839 1.4301 'International Tables Vol C Tables 4.2.6.8 and 6.1.1.4'

loop_
_geom_angle_atom_site_label_1
_geom_angle_atom_site_label_2
_geom_angle_atom_site_label_3
_geom_angle
N1 C1 C2 126.8(7)
N1 C1 S1 114.0(5)
C2 C1 S1 119.2(6)
C3 C2 C1 124.2(7)
C3 C2 H2 128(4)
C1 C2 H2 108(4)
O1 C3 C2 128.9(7)
O1 C3 C4 111.3(6)
C2 C3 C4 119.8(7)
F1 C4 F2 106.9(6)
F1 C4 F3 107.2(6)
F2 C4 F3 105.8(6)
F1 C4 C3 113.5(6)
F2 C4 C3 111.1(6)
F3 C4 C3 111.9(6)
C10 C5 C6 119.8(7)
C10 C5 S1 130.7(6)
C6 C5 S1 109.5(6)
N1 C6 C7 126.2(7)
N1 C6 C5 114.3(7)
C7 C6 C5 119.5(7)
F4 C7 C8 121.0(7)
F4 C7 C6 120.0(7)
C8 C7 C6 119.0(7)
C7 C8 F5 119.6(7)
C7 C8 C9 121.5(7)
F5 C8 C9 118.8(7)
C10 C9 F6 120.3(7)
C10 C9 C8 120.5(7)
F6 C9 C8 119.2(7)
F7 C10 C9 120.2(7)
F7 C10 C5 120.1(7)
C9 C10 C5 119.7(7)
N2 C11 C12 124.3(7)
N2 C11 S2 114.5(5)
C12 C11 S2 121.3(6)
C13 C12 C11 127.4(8)
C13 C12 H12 126(6)
C11 C12 H12 105(6)
O2 C13 C12 128.4(7)
O2 C13 C14 111.5(6)
C12 C13 C14 120.1(7)
F8 C14 F10 107.8(6)
F8 C14 F9 106.7(7)
F10 C14 F9 106.9(7)
F8 C14 C13 113.3(7)
F10 C14 C13 110.3(7)
F9 C14 C13 111.5(6)
C20 C15 C16 119.4(6)
C20 C15 S2 130.6(6)
C16 C15 S2 109.9(5)
C17 C16 N2 126.2(6)
C17 C16 C15 120.0(6)
N2 C16 C15 113.8(6)
F11 C17 C18 121.1(6)
F11 C17 C16 119.6(6)
C18 C17 C16 119.3(6)
F12 C18 C17 119.8(6)
F12 C18 C19 118.7(6)
C17 C18 C19 121.5(7)
F13 C19 C20 120.3(6)
F13 C19 C18 119.8(7)
C20 C19 C18 119.9(7)
F14 C20 C19 120.1(6)
F14 C20 C15 119.9(6)
C19 C20 C15 120.0(7)
C1 N1 C6 111.8(6)
C1 N1 Zn1 120.8(5)
C6 N1 Zn1 126.6(5)
C11 N2 C16 111.3(6)
C11 N2 Zn1 120.4(5)
C16 N2 Zn1 128.2(5)
C3 O1 Zn1 122.7(5)
C13 O2 Zn1 122.6(5)
C5 S1 C1 90.4(4)
C15 S2 C11 90.4(3)
O2 Zn1 O1 112.0(2)
O2 Zn1 N2 96.8(2)
O1 Zn1 N2 117.7(2)
O2 Zn1 N1 119.8(2)
O1 Zn1 N1 95.7(2)
N2 Zn1 N1 116.4(2)

loop_
_geom_bond_atom_site_label_1
_geom_bond_atom_site_label_2
_geom_bond_distance
C1 N1 1.319(9)
C1 C2 1.410(10)
C1 S1 1.743(7)
C2 C3 1.380(10)
C2 H2 0.95(8)
C3 O1 1.291(8)
C3 C4 1.510(10)
C4 F1 1.334(8)
C4 F2 1.336(9)
C4 F3 1.338(8)
C5 C10 1.381(11)
C5 C6 1.400(10)
C5 S1 1.730(8)
C6 N1 1.397(9)
C6 C7 1.399(11)
C7 F4 1.348(8)
C7 C8 1.350(11)
C8 F5 1.363(8)
C8 C9 1.379(11)
C9 C10 1.358(11)
C9 F6 1.358(8)
C10 F7 1.342(9)
C11 N2 1.336(9)
C11 C12 1.433(11)
C11 S2 1.731(8)
C12 C13 1.330(11)
C12 H12 0.73(7)
C13 O2 1.290(9)
C13 C14 1.517(10)
C14 F8 1.327(9)
C14 F10 1.331(9)
C14 F9 1.331(9)
C15 C20 1.385(10)
C15 C16 1.410(10)
C15 S2 1.728(7)
C16 C17 1.392(10)
C16 N2 1.398(9)
C17 F11 1.346(8)
C17 C18 1.363(10)
C18 F12 1.340(8)
C18 C19 1.386(10)
C19 F13 1.332(8)
C19 C20 1.380(11)
C20 F14 1.337(8)
N1 Zn1 2.003(6)
N2 Zn1 2.003(6)
O1 Zn1 1.935(5)
O2 Zn1 1.919(5)

loop_
_geom_torsion_atom_site_label_1
_geom_torsion_atom_site_label_2
_geom_torsion_atom_site_label_3
_geom_torsion_atom_site_label_4
_geom_torsion
N1 C1 C2 C3 5.8(11)
S1 C1 C2 C3 -174.9(6)
C1 C2 C3 O1 -2.7(12)
C1 C2 C3 C4 176.3(7)
O1 C3 C4 F1 -171.5(6)
C2 C3 C4 F1 9.4(10)
O1 C3 C4 F2 68.0(8)
C2 C3 C4 F2 -111.1(7)
O1 C3 C4 F3 -49.9(8)
C2 C3 C4 F3 131.0(7)
C10 C5 C6 N1 178.3(7)
S1 C5 C6 N1 -1.1(8)
C10 C5 C6 C7 -1.3(11)
S1 C5 C6 C7 179.3(6)
N1 C6 C7 F4 0.9(11)
C5 C6 C7 F4 -179.6(6)
N1 C6 C7 C8 179.9(7)
C5 C6 C7 C8 -0.5(11)
F4 C7 C8 F5 -0.3(11)
C6 C7 C8 F5 -179.3(7)
F4 C7 C8 C9 -179.7(7)
C6 C7 C8 C9 1.3(12)
C7 C8 C9 C10 -0.2(12)
F5 C8 C9 C10 -179.6(7)
C7 C8 C9 F6 -180.0(7)
F5 C8 C9 F6 0.6(11)
F6 C9 C10 F7 0.0(12)
C8 C9 C10 F7 -179.8(7)
F6 C9 C10 C5 178.1(7)
C8 C9 C10 C5 -1.7(12)
C6 C5 C10 F7 -179.5(7)
S1 C5 C10 F7 -0.2(12)
C6 C5 C10 C9 2.4(11)
S1 C5 C10 C9 -178.3(6)
N2 C11 C12 C13 -1.0(13)
S2 C11 C12 C13 -180.0(7)
C11 C12 C13 O2 -2.3(14)
C11 C12 C13 C14 176.9(7)
O2 C13 C14 F8 -173.5(6)
C12 C13 C14 F8 7.2(11)
O2 C13 C14 F10 -52.5(9)
C12 C13 C14 F10 128.2(8)
O2 C13 C14 F9 66.1(9)
C12 C13 C14 F9 -113.2(9)
C20 C15 C16 C17 0.9(11)
S2 C15 C16 C17 179.4(6)
C20 C15 C16 N2 179.9(6)
S2 C15 C16 N2 -1.6(8)
N2 C16 C17 F11 1.8(11)
C15 C16 C17 F11 -179.4(6)
N2 C16 C17 C18 -178.8(7)
C15 C16 C17 C18 0.0(11)
F11 C17 C18 F12 -2.2(11)
C16 C17 C18 F12 178.5(6)
F11 C17 C18 C19 179.1(6)
C16 C17 C18 C19 -0.3(11)
F12 C18 C19 F13 0.8(10)
C17 C18 C19 F13 179.6(7)
F12 C18 C19 C20 -179.1(7)
C17 C18 C19 C20 -0.3(11)
F13 C19 C20 F14 1.1(11)
C18 C19 C20 F14 -179.1(6)
F13 C19 C20 C15 -178.6(6)
C18 C19 C20 C15 1.2(11)
C16 C15 C20 F14 178.8(6)
S2 C15 C20 F14 0.6(11)
C16 C15 C20 C19 -1.5(11)
S2 C15 C20 C19 -179.7(6)
C2 C1 N1 C6 179.4(7)
S1 C1 N1 C6 0.1(7)
C2 C1 N1 Zn1 -9.9(9)
S1 C1 N1 Zn1 170.8(3)
C7 C6 N1 C1 -179.8(7)
C5 C6 N1 C1 0.7(8)
C7 C6 N1 Zn1 10.2(10)
C5 C6 N1 Zn1 -169.4(5)
C12 C11 N2 C16 -178.0(7)
S2 C11 N2 C16 1.0(8)
C12 C11 N2 Zn1 1.1(10)
S2 C11 N2 Zn1 -179.8(3)
C17 C16 N2 C11 179.3(7)
C15 C16 N2 C11 0.4(8)
C17 C16 N2 Zn1 0.2(11)
C15 C16 N2 Zn1 -178.6(5)
C2 C3 O1 Zn1 4.6(10)
C4 C3 O1 Zn1 -174.4(4)
C12 C13 O2 Zn1 4.7(11)
C14 C13 O2 Zn1 -174.5(5)
C10 C5 S1 C1 -178.3(8)
C6 C5 S1 C1 1.0(6)
N1 C1 S1 C5 -0.7(6)
C2 C1 S1 C5 180.0(6)
C20 C15 S2 C11 -179.9(7)
C16 C15 S2 C11 1.8(5)
N2 C11 S2 C15 -1.7(6)
C12 C11 S2 C15 177.4(6)
C13 O2 Zn1 O1 -127.0(5)
C13 O2 Zn1 N2 -3.5(6)
C13 O2 Zn1 N1 122.2(5)
C3 O1 Zn1 O2 -131.9(5)
C3 O1 Zn1 N2 117.3(5)
C3 O1 Zn1 N1 -6.5(5)
C11 N2 Zn1 O2 0.8(6)
C16 N2 Zn1 O2 179.8(6)
C11 N2 Zn1 O1 120.0(5)
C16 N2 Zn1 O1 -61.0(6)
C11 N2 Zn1 N1 -127.3(5)
C16 N2 Zn1 N1 51.7(6)
C1 N1 Zn1 O2 128.3(5)
C6 N1 Zn1 O2 -62.5(6)
C1 N1 Zn1 O1 8.9(5)
C6 N1 Zn1 O1 178.2(5)
C1 N1 Zn1 N2 -115.9(5)
C6 N1 Zn1 N2 53.4(6)
